data_7715240
loop_
_publ_author_name
'Helling, Christoph'
'D&#xf6;hler, Lotta'
'Kysliak, Oleksandr'
'G&#xf6;rls, Helmar'
'Liebing, Phil'
'W&#xf6;lper, Christoph'
'Kretschmer, Robert'
'Schulz, Stephan'

_publ_section_title
;
 Metal-metal cooperativity boosts Lewis basicity and reduction properties
 of the bis(gallanediyl) <sup>Cy</sup>L<sub>2</sub>Ga<sub>2</sub>.
;
_journal_issue 11
_journal_name_full 'Dalton transactions (Cambridge, England : 2003)'
_journal_page_first 4922
_journal_page_last 4929
_journal_paper_doi 10.1039/d4dt00172a
_journal_volume 53
_journal_year 2024
_chemical_formula_sum 'C50 H80 Ga N4 O2'
_chemical_formula_weight 838.90
_space_group_crystal_system triclinic
_space_group_IT_number 2
_space_group_name_Hall '-P 1'
_space_group_name_H-M_alt 'P -1'
_atom_sites_solution_hydrogens geom
_atom_sites_solution_primary direct
_atom_sites_solution_secondary difmap
_audit_block_doi 10.5517/ccdc.csd.cc29fz2t
_audit_creation_method SHELXL-2017/1
_audit_update_record
;
2023-07-31 deposited with the CCDC.	2024-02-14 downloaded from the CCDC.
;
_cell_angle_alpha 92.67(3)
_cell_angle_beta 94.81(3)
_cell_angle_gamma 115.886(18)
_cell_formula_units_Z 2
_cell_length_a 11.361(10)
_cell_length_b 11.781(11)
_cell_length_c 19.831(17)
_cell_measurement_reflns_used 9726
_cell_measurement_temperature 100(2)
_cell_measurement_theta_max 31.82
_cell_measurement_theta_min 2.73
_cell_volume 2369(4)
_computing_cell_refinement 'BRUKER APEX3(v2019.1-0)'
_computing_data_collection 'BRUKER APEX3(v2019.1-0)'
_computing_data_reduction 'BRUKER APEX3(v2019.1-0)'
_computing_molecular_graphics 'ORTEP/PLATON (Spek)'
_computing_publication_material 'BRUKER AXS SHELXTL (c) 2008 / Vers. 2008/4'
_computing_structure_refinement 'SHELXL-2017/1 (Sheldrick, 2017)'
_computing_structure_solution 'BRUKER APEX3(v2019.1-0)'
_diffrn_ambient_temperature 100(2)
_diffrn_detector_area_resol_mean 512
_diffrn_measured_fraction_theta_full 1.000
_diffrn_measured_fraction_theta_max 0.990
_diffrn_measurement_device_type 'Bruker D8 KAPPA II (APEX II detector)'
_diffrn_measurement_method 'Data collection strategy APEX 2/COSMO'
_diffrn_radiation_monochromator 'Triumph Goebel mirror'
_diffrn_radiation_source 'fine-focus sealed tube'
_diffrn_radiation_type MoK\a
_diffrn_radiation_wavelength 0.71073
_diffrn_reflns_av_R_equivalents 0.0632
_diffrn_reflns_av_unetI/netI 0.0322
_diffrn_reflns_Laue_measured_fraction_full 1.000
_diffrn_reflns_Laue_measured_fraction_max 0.990
_diffrn_reflns_limit_h_max 17
_diffrn_reflns_limit_h_min -17
_diffrn_reflns_limit_k_max 18
_diffrn_reflns_limit_k_min -18
_diffrn_reflns_limit_l_max 30
_diffrn_reflns_limit_l_min -30
_diffrn_reflns_number 193835
_diffrn_reflns_point_group_measured_fraction_full 1.000
_diffrn_reflns_point_group_measured_fraction_max 0.990
_diffrn_reflns_theta_full 25.242
_diffrn_reflns_theta_max 33.192
_diffrn_reflns_theta_min 2.079
_exptl_absorpt_coefficient_mu 0.622
_exptl_absorpt_correction_T_max 0.75
_exptl_absorpt_correction_T_min 0.64
_exptl_absorpt_correction_type multi-scan
_exptl_absorpt_process_details
; 
 SADABS
 R.H. Blessing, Acta Cryst. (1995) A51 33-38 
;
_exptl_crystal_colour colourless
_exptl_crystal_density_diffrn 1.176
_exptl_crystal_description tablet
_exptl_crystal_F_000 910
_exptl_crystal_size_max 0.298
_exptl_crystal_size_mid 0.152
_exptl_crystal_size_min 0.090
_refine_diff_density_max 1.543
_refine_diff_density_min -0.576
_refine_diff_density_rms 0.070
_refine_ls_extinction_method none
_refine_ls_goodness_of_fit_ref 1.063
_refine_ls_hydrogen_treatment constr
_refine_ls_matrix_type full
_refine_ls_number_parameters 532
_refine_ls_number_reflns 17973
_refine_ls_number_restraints 0
_refine_ls_restrained_S_all 1.063
_refine_ls_R_factor_all 0.0523
_refine_ls_R_factor_gt 0.0366
_refine_ls_shift/su_max 0.002
_refine_ls_shift/su_mean 0.000
_refine_ls_structure_factor_coef Fsqd
_refine_ls_weighting_details 'w=1/[\s^2^(Fo^2^)+(0.0505P)^2^+0.6089P] where P=(Fo^2^+2Fc^2^)/3'
_refine_ls_weighting_scheme calc
_refine_ls_wR_factor_gt 0.0883
_refine_ls_wR_factor_ref 0.0964
_reflns_Friedel_coverage 0.000
_reflns_number_gt 14769
_reflns_number_total 17973
_reflns_threshold_expression 'I > 2\s(I)'
_cod_data_source_file d4dt00172a2.cif
_cod_data_source_block ch_468m
_cod_depositor_comments
;
The following automatic conversions were performed:

data item '_atom_sites_solution_secondary' value 'diffmap' was
changed to 'difmap'.

Automatic conversion script
Id: cif_fix_values 8170 2020-07-09 18:12:32Z antanas 

 Adding full bibliography for 7715237--7715242.cif.
;
_cod_database_code 7715240
_shelx_shelxl_version_number 2017/1
_shelx_space_group_comment
;
The symmetry employed for this shelxl refinement is uniquely defined
by the following loop, which should always be used as a source of
symmetry information in preference to the above space-group names.
They are only intended as comments.
;
_shelx_estimated_absorpt_t_min 0.836
_shelx_estimated_absorpt_t_max 0.946

loop_
_space_group_symop_operation_xyz
'x, y, z'
'-x, -y, -z'

loop_
_atom_site_label
_atom_site_type_symbol
_atom_site_fract_x
_atom_site_fract_y
_atom_site_fract_z
_atom_site_U_iso_or_equiv
_atom_site_adp_type
_atom_site_occupancy
_atom_site_site_symmetry_order
_atom_site_calc_flag
_atom_site_refinement_flags_posn
_atom_site_refinement_flags_adp
_atom_site_refinement_flags_occupancy
_atom_site_disorder_assembly
_atom_site_disorder_group
Ga1 Ga 0.67517(2) 0.30992(2) 0.24275(2) 0.01121(3) Uani 1 1 d . . . . .
O1 O 0.49852(8) 0.24637(8) 0.25443(4) 0.01629(15) Uani 1 1 d . . . . .
O2 O 0.73767(8) 0.38656(7) 0.16511(4) 0.01524(14) Uani 1 1 d . . . . .
N1 N 0.78399(9) 0.38799(8) 0.33159(4) 0.01280(16) Uani 1 1 d . . . . .
N2 N 0.70937(9) 0.15612(8) 0.23674(4) 0.01254(15) Uani 1 1 d . . . . .
N3 N 0.41882(9) 0.29398(9) 0.21292(5) 0.01540(17) Uani 1 1 d . . . . .
N4 N 0.81211(10) 0.52467(9) 0.16095(5) 0.01508(17) Uani 1 1 d . . . . .
C1 C 0.88855(10) 0.36407(10) 0.34857(5) 0.01350(18) Uani 1 1 d . . . . .
C2 C 0.91155(11) 0.26899(10) 0.31445(5) 0.01422(18) Uani 1 1 d . . . . .
H2 H 0.997622 0.275142 0.323858 0.017 Uiso 1 1 calc R U . . .
C3 C 0.82328(10) 0.16556(10) 0.26804(5) 0.01317(18) Uani 1 1 d . . . . .
C4 C 0.99119(12) 0.43948(12) 0.40855(6) 0.0210(2) Uani 1 1 d . . . . .
H4A H 1.076485 0.488029 0.392023 0.031 Uiso 1 1 calc R U . . .
H4B H 0.999041 0.381131 0.440262 0.031 Uiso 1 1 calc R U . . .
H4C H 0.963961 0.497722 0.431890 0.031 Uiso 1 1 calc R U . . .
C5 C 0.86362(12) 0.05922(11) 0.25623(6) 0.0174(2) Uani 1 1 d . . . . .
H5A H 0.785572 -0.022788 0.252920 0.026 Uiso 1 1 calc R U . . .
H5B H 0.926866 0.063727 0.294272 0.026 Uiso 1 1 calc R U . . .
H5C H 0.904363 0.068413 0.213900 0.026 Uiso 1 1 calc R U . . .
C6 C 0.74956(11) 0.45645(10) 0.38406(5) 0.01391(18) Uani 1 1 d . . . . .
C7 C 0.68370(11) 0.38931(11) 0.43783(6) 0.01643(19) Uani 1 1 d . . . . .
C8 C 0.65338(13) 0.45579(12) 0.48914(6) 0.0218(2) Uani 1 1 d . . . . .
H8 H 0.610026 0.412201 0.525599 0.026 Uiso 1 1 calc R U . . .
C9 C 0.68577(14) 0.58458(13) 0.48753(6) 0.0248(2) Uani 1 1 d . . . . .
H9 H 0.664568 0.627838 0.522554 0.030 Uiso 1 1 calc R U . . .
C10 C 0.74958(13) 0.64914(12) 0.43397(6) 0.0221(2) Uani 1 1 d . . . . .
H10 H 0.771165 0.736513 0.432944 0.027 Uiso 1 1 calc R U . . .
C11 C 0.78263(11) 0.58732(10) 0.38138(6) 0.01613(19) Uani 1 1 d . . . . .
C12 C 0.64485(12) 0.24787(11) 0.44335(6) 0.0185(2) Uani 1 1 d . . . . .
H12 H 0.665764 0.213314 0.401412 0.022 Uiso 1 1 calc R U . . .
C13 C 0.72370(15) 0.22850(14) 0.50552(7) 0.0301(3) Uani 1 1 d . . . . .
H13A H 0.699316 0.137986 0.506857 0.045 Uiso 1 1 calc R U . . .
H13B H 0.703541 0.260762 0.547250 0.045 Uiso 1 1 calc R U . . .
H13C H 0.818189 0.274485 0.501818 0.045 Uiso 1 1 calc R U . . .
C14 C 0.49599(14) 0.17299(13) 0.44812(8) 0.0275(3) Uani 1 1 d . . . . .
H14A H 0.446248 0.182361 0.407717 0.041 Uiso 1 1 calc R U . . .
H14B H 0.473407 0.205872 0.488845 0.041 Uiso 1 1 calc R U . . .
H14C H 0.473737 0.083177 0.450842 0.041 Uiso 1 1 calc R U . . .
C15 C 0.85618(12) 0.66448(11) 0.32557(6) 0.0183(2) Uani 1 1 d . . . . .
H15 H 0.842444 0.604926 0.284823 0.022 Uiso 1 1 calc R U . . .
C16 C 1.00568(14) 0.73586(13) 0.34937(7) 0.0278(3) Uani 1 1 d . . . . .
H16A H 1.050967 0.787131 0.313667 0.042 Uiso 1 1 calc R U . . .
H16B H 1.040294 0.674462 0.358676 0.042 Uiso 1 1 calc R U . . .
H16C H 1.020434 0.791162 0.390832 0.042 Uiso 1 1 calc R U . . .
C17 C 0.80784(16) 0.76310(12) 0.30428(7) 0.0271(3) Uani 1 1 d . . . . .
H17A H 0.846495 0.799231 0.263389 0.041 Uiso 1 1 calc R U . . .
H17B H 0.834823 0.830785 0.341203 0.041 Uiso 1 1 calc R U . . .
H17C H 0.711594 0.721756 0.294779 0.041 Uiso 1 1 calc R U . . .
C18 C 0.62206(11) 0.03483(10) 0.19755(5) 0.01398(18) Uani 1 1 d . . . . .
C19 C 0.51646(11) -0.05698(11) 0.22828(6) 0.01644(19) Uani 1 1 d . . . . .
C20 C 0.43570(13) -0.17411(12) 0.19069(6) 0.0220(2) Uani 1 1 d . . . . .
H20 H 0.364608 -0.235957 0.210445 0.026 Uiso 1 1 calc R U . . .
C21 C 0.45805(13) -0.20123(12) 0.12482(7) 0.0239(2) Uani 1 1 d . . . . .
H21 H 0.402526 -0.280639 0.100162 0.029 Uiso 1 1 calc R U . . .
C22 C 0.56213(13) -0.11106(11) 0.09578(6) 0.0205(2) Uani 1 1 d . . . . .
H22 H 0.577082 -0.130240 0.051177 0.025 Uiso 1 1 calc R U . . .
C23 C 0.64625(11) 0.00823(10) 0.13072(5) 0.01539(19) Uani 1 1 d . . . . .
C24 C 0.49238(12) -0.03382(11) 0.30161(6) 0.0182(2) Uani 1 1 d . . . . .
H24 H 0.511978 0.057392 0.309945 0.022 Uiso 1 1 calc R U . . .
C25 C 0.58564(13) -0.06048(13) 0.35326(6) 0.0240(2) Uani 1 1 d . . . . .
H25A H 0.574365 -0.147084 0.343083 0.036 Uiso 1 1 calc R U . . .
H25B H 0.564289 -0.050909 0.399400 0.036 Uiso 1 1 calc R U . . .
H25C H 0.677142 -0.000284 0.349902 0.036 Uiso 1 1 calc R U . . .
C26 C 0.34869(13) -0.11529(13) 0.31530(7) 0.0260(3) Uani 1 1 d . . . . .
H26A H 0.288189 -0.112217 0.277980 0.039 Uiso 1 1 calc R U . . .
H26B H 0.332867 -0.082127 0.358066 0.039 Uiso 1 1 calc R U . . .
H26C H 0.333933 -0.203171 0.318524 0.039 Uiso 1 1 calc R U . . .
C27 C 0.75796(12) 0.10203(11) 0.09435(6) 0.0174(2) Uani 1 1 d . . . . .
H27 H 0.812910 0.178087 0.126928 0.021 Uiso 1 1 calc R U . . .
C28 C 0.84830(13) 0.04421(13) 0.06958(6) 0.0227(2) Uani 1 1 d . . . . .
H28A H 0.798990 -0.023039 0.032926 0.034 Uiso 1 1 calc R U . . .
H28B H 0.877749 0.008763 0.107483 0.034 Uiso 1 1 calc R U . . .
H28C H 0.925042 0.110502 0.052727 0.034 Uiso 1 1 calc R U . . .
C29 C 0.70048(14) 0.14538(12) 0.03262(6) 0.0222(2) Uani 1 1 d . . . . .
H29A H 0.772505 0.202617 0.008784 0.033 Uiso 1 1 calc R U . . .
H29B H 0.650906 0.189734 0.048458 0.033 Uiso 1 1 calc R U . . .
H29C H 0.641683 0.071194 0.001562 0.033 Uiso 1 1 calc R U . . .
C30 C 0.33193(11) 0.19184(11) 0.15820(6) 0.0187(2) Uani 1 1 d . . . . .
C31 C 0.25051(13) 0.24672(13) 0.11577(6) 0.0232(2) Uani 1 1 d . . . . .
H31A H 0.310872 0.316627 0.091463 0.028 Uiso 1 1 calc R U . . .
H31B H 0.187293 0.179734 0.081228 0.028 Uiso 1 1 calc R U . . .
C32 C 0.17431(14) 0.29665(15) 0.15919(7) 0.0276(3) Uani 1 1 d . . . . .
H32A H 0.129828 0.336081 0.130320 0.033 Uiso 1 1 calc R U . . .
H32B H 0.106164 0.225610 0.179505 0.033 Uiso 1 1 calc R U . . .
C33 C 0.27044(14) 0.39494(14) 0.21569(7) 0.0260(3) Uani 1 1 d . . . . .
H33A H 0.220046 0.423132 0.245009 0.031 Uiso 1 1 calc R U . . .
H33B H 0.331751 0.469768 0.194799 0.031 Uiso 1 1 calc R U . . .
C34 C 0.35168(12) 0.34328(12) 0.26048(6) 0.0196(2) Uani 1 1 d . . . . .
C35 C 0.42297(13) 0.16945(13) 0.11153(6) 0.0233(2) Uani 1 1 d . . . . .
H35A H 0.371045 0.120584 0.069172 0.035 Uiso 1 1 calc R U . . .
H35B H 0.464890 0.122301 0.134465 0.035 Uiso 1 1 calc R U . . .
H35C H 0.490893 0.251211 0.101262 0.035 Uiso 1 1 calc R U . . .
C36 C 0.24137(14) 0.06179(13) 0.18248(8) 0.0286(3) Uani 1 1 d . . . . .
H36A H 0.212894 -0.004187 0.144529 0.043 Uiso 1 1 calc R U . . .
H36B H 0.164038 0.065711 0.198794 0.043 Uiso 1 1 calc R U . . .
H36C H 0.290040 0.041795 0.219445 0.043 Uiso 1 1 calc R U . . .
C37 C 0.45986(14) 0.45563(13) 0.30651(7) 0.0255(3) Uani 1 1 d . . . . .
H37A H 0.525724 0.510775 0.278847 0.038 Uiso 1 1 calc R U . . .
H37B H 0.502232 0.423666 0.340685 0.038 Uiso 1 1 calc R U . . .
H37C H 0.420409 0.503906 0.329254 0.038 Uiso 1 1 calc R U . . .
C38 C 0.26369(13) 0.24680(15) 0.30722(7) 0.0284(3) Uani 1 1 d . . . . .
H38A H 0.178050 0.191779 0.281614 0.043 Uiso 1 1 calc R U . . .
H38B H 0.250875 0.292583 0.346264 0.043 Uiso 1 1 calc R U . . .
H38C H 0.306606 0.195144 0.323260 0.043 Uiso 1 1 calc R U . . .
C39 C 0.94921(12) 0.54974(11) 0.14648(6) 0.0175(2) Uani 1 1 d . . . . .
C40 C 1.02508(13) 0.69338(12) 0.13687(7) 0.0239(2) Uani 1 1 d . . . . .
H40A H 1.034471 0.743406 0.180209 0.029 Uiso 1 1 calc R U . . .
H40B H 1.114604 0.711650 0.125774 0.029 Uiso 1 1 calc R U . . .
C41 C 0.95592(14) 0.73579(13) 0.08038(7) 0.0257(3) Uani 1 1 d . . . . .
H41A H 1.005859 0.828018 0.077249 0.031 Uiso 1 1 calc R U . . .
H41B H 0.951210 0.690892 0.036039 0.031 Uiso 1 1 calc R U . . .
C42 C 0.81677(13) 0.70454(12) 0.09786(7) 0.0228(2) Uani 1 1 d . . . . .
H42A H 0.769981 0.727849 0.060759 0.027 Uiso 1 1 calc R U . . .
H42B H 0.823641 0.757026 0.139831 0.027 Uiso 1 1 calc R U . . .
C43 C 0.73359(12) 0.56254(11) 0.10854(6) 0.0177(2) Uani 1 1 d . . . . .
C44 C 1.01864(12) 0.52257(12) 0.20953(6) 0.0208(2) Uani 1 1 d . . . . .
H44A H 0.979246 0.431086 0.213473 0.031 Uiso 1 1 calc R U . . .
H44B H 1.008233 0.565923 0.250344 0.031 Uiso 1 1 calc R U . . .
H44C H 1.112546 0.553424 0.204811 0.031 Uiso 1 1 calc R U . . .
C45 C 0.95673(13) 0.46800(13) 0.08509(6) 0.0228(2) Uani 1 1 d . . . . .
H45A H 0.923148 0.490053 0.043088 0.034 Uiso 1 1 calc R U . . .
H45B H 0.903302 0.378129 0.090408 0.034 Uiso 1 1 calc R U . . .
H45C H 1.048483 0.484070 0.082929 0.034 Uiso 1 1 calc R U . . .
C46 C 0.61048(13) 0.55280(12) 0.13978(7) 0.0216(2) Uani 1 1 d . . . . .
H46A H 0.560300 0.582263 0.108653 0.032 Uiso 1 1 calc R U . . .
H46B H 0.637285 0.605512 0.183184 0.032 Uiso 1 1 calc R U . . .
H46C H 0.555413 0.464406 0.147419 0.032 Uiso 1 1 calc R U . . .
C47 C 0.68852(13) 0.48127(12) 0.03850(6) 0.0221(2) Uani 1 1 d . . . . .
H47A H 0.610572 0.486158 0.016478 0.033 Uiso 1 1 calc R U . . .
H47B H 0.666916 0.392866 0.045533 0.033 Uiso 1 1 calc R U . . .
H47C H 0.759796 0.513771 0.009519 0.033 Uiso 1 1 calc R U . . .
C1_1 C 0.94082(16) 0.92769(14) 0.55213(7) 0.0319(3) Uani 1 1 d . . . . .
H1_1 H 0.900373 0.878857 0.587745 0.038 Uiso 1 1 calc R U . . .
C2_1 C 0.87541(15) 0.98366(14) 0.51340(8) 0.0314(3) Uani 1 1 d . . . . .
H2_1 H 0.790279 0.971981 0.522513 0.038 Uiso 1 1 calc R U . . .
C3_1 C 0.93471(16) 1.05664(14) 0.46141(7) 0.0304(3) Uani 1 1 d . . . . .
H3_1 H 0.890611 1.095348 0.435425 0.036 Uiso 1 1 calc R U . . .

loop_
_atom_site_aniso_label
_atom_site_aniso_U_11
_atom_site_aniso_U_22
_atom_site_aniso_U_33
_atom_site_aniso_U_23
_atom_site_aniso_U_13
_atom_site_aniso_U_12
Ga1 0.01325(6) 0.01179(5) 0.01010(5) 0.00064(4) 0.00161(4) 0.00691(4)
O1 0.0142(3) 0.0200(4) 0.0173(4) 0.0050(3) 0.0017(3) 0.0097(3)
O2 0.0212(4) 0.0118(3) 0.0133(3) 0.0033(3) 0.0042(3) 0.0072(3)
N1 0.0161(4) 0.0124(4) 0.0113(4) -0.0002(3) 0.0020(3) 0.0077(3)
N2 0.0146(4) 0.0118(4) 0.0122(4) 0.0004(3) 0.0016(3) 0.0068(3)
N3 0.0151(4) 0.0186(4) 0.0151(4) 0.0005(3) 0.0000(3) 0.0102(4)
N4 0.0180(4) 0.0123(4) 0.0157(4) 0.0041(3) 0.0033(3) 0.0069(3)
C1 0.0145(4) 0.0135(4) 0.0120(4) 0.0009(3) 0.0011(3) 0.0058(4)
C2 0.0143(4) 0.0154(4) 0.0145(4) 0.0010(3) 0.0005(3) 0.0081(4)
C3 0.0156(4) 0.0132(4) 0.0125(4) 0.0024(3) 0.0031(3) 0.0076(4)
C4 0.0208(5) 0.0241(6) 0.0182(5) -0.0058(4) -0.0044(4) 0.0120(5)
C5 0.0203(5) 0.0164(5) 0.0195(5) 0.0004(4) 0.0007(4) 0.0121(4)
C6 0.0166(5) 0.0144(4) 0.0118(4) -0.0018(3) 0.0007(3) 0.0082(4)
C7 0.0191(5) 0.0178(5) 0.0135(4) 0.0000(4) 0.0026(4) 0.0092(4)
C8 0.0269(6) 0.0250(6) 0.0158(5) 0.0005(4) 0.0067(4) 0.0129(5)
C9 0.0335(7) 0.0264(6) 0.0191(5) -0.0040(4) 0.0062(5) 0.0176(5)
C10 0.0309(6) 0.0185(5) 0.0197(5) -0.0032(4) 0.0030(4) 0.0140(5)
C11 0.0193(5) 0.0146(5) 0.0152(4) -0.0018(4) 0.0005(4) 0.0087(4)
C12 0.0218(5) 0.0174(5) 0.0164(5) 0.0032(4) 0.0046(4) 0.0081(4)
C13 0.0356(7) 0.0267(6) 0.0284(6) 0.0072(5) -0.0027(5) 0.0146(6)
C14 0.0247(6) 0.0235(6) 0.0322(7) 0.0068(5) 0.0068(5) 0.0076(5)
C15 0.0245(5) 0.0130(5) 0.0173(5) -0.0001(4) 0.0028(4) 0.0082(4)
C16 0.0255(6) 0.0226(6) 0.0280(6) -0.0005(5) 0.0028(5) 0.0043(5)
C17 0.0436(8) 0.0173(5) 0.0248(6) 0.0028(4) 0.0041(5) 0.0174(5)
C18 0.0157(4) 0.0123(4) 0.0142(4) 0.0000(3) 0.0003(3) 0.0068(4)
C19 0.0178(5) 0.0149(5) 0.0165(5) 0.0023(4) 0.0021(4) 0.0070(4)
C20 0.0214(5) 0.0162(5) 0.0232(5) 0.0010(4) 0.0020(4) 0.0037(4)
C21 0.0258(6) 0.0158(5) 0.0240(6) -0.0041(4) -0.0011(5) 0.0050(5)
C22 0.0253(6) 0.0175(5) 0.0171(5) -0.0041(4) -0.0001(4) 0.0089(4)
C23 0.0189(5) 0.0143(4) 0.0144(4) -0.0003(3) 0.0011(4) 0.0090(4)
C24 0.0197(5) 0.0173(5) 0.0173(5) 0.0038(4) 0.0048(4) 0.0071(4)
C25 0.0264(6) 0.0286(6) 0.0185(5) 0.0057(4) 0.0036(4) 0.0131(5)
C26 0.0218(6) 0.0282(6) 0.0243(6) 0.0076(5) 0.0078(5) 0.0062(5)
C27 0.0210(5) 0.0170(5) 0.0144(4) -0.0008(4) 0.0033(4) 0.0084(4)
C28 0.0241(6) 0.0274(6) 0.0196(5) -0.0008(4) 0.0047(4) 0.0140(5)
C29 0.0318(6) 0.0223(5) 0.0159(5) 0.0024(4) 0.0043(4) 0.0148(5)
C30 0.0165(5) 0.0196(5) 0.0197(5) -0.0022(4) -0.0016(4) 0.0089(4)
C31 0.0224(6) 0.0308(6) 0.0199(5) -0.0005(5) -0.0025(4) 0.0161(5)
C32 0.0238(6) 0.0391(7) 0.0268(6) -0.0006(5) -0.0028(5) 0.0214(6)
C33 0.0270(6) 0.0331(7) 0.0270(6) -0.0012(5) -0.0001(5) 0.0225(6)
C34 0.0187(5) 0.0264(6) 0.0181(5) -0.0002(4) 0.0028(4) 0.0142(5)
C35 0.0235(6) 0.0275(6) 0.0208(5) -0.0071(4) -0.0019(4) 0.0145(5)
C36 0.0218(6) 0.0208(6) 0.0369(7) 0.0014(5) -0.0021(5) 0.0047(5)
C37 0.0263(6) 0.0305(6) 0.0229(6) -0.0067(5) 0.0001(5) 0.0170(5)
C38 0.0203(6) 0.0440(8) 0.0222(6) 0.0053(5) 0.0065(5) 0.0145(6)
C39 0.0193(5) 0.0182(5) 0.0167(5) 0.0051(4) 0.0050(4) 0.0089(4)
C40 0.0219(6) 0.0201(5) 0.0268(6) 0.0080(5) 0.0045(5) 0.0057(5)
C41 0.0285(6) 0.0199(6) 0.0266(6) 0.0112(5) 0.0053(5) 0.0075(5)
C42 0.0292(6) 0.0171(5) 0.0240(6) 0.0072(4) 0.0036(5) 0.0114(5)
C43 0.0224(5) 0.0164(5) 0.0167(5) 0.0047(4) 0.0024(4) 0.0105(4)
C44 0.0197(5) 0.0251(6) 0.0205(5) 0.0061(4) 0.0034(4) 0.0120(5)
C45 0.0270(6) 0.0271(6) 0.0191(5) 0.0051(4) 0.0094(4) 0.0148(5)
C46 0.0240(6) 0.0220(5) 0.0244(6) 0.0056(4) 0.0040(4) 0.0147(5)
C47 0.0269(6) 0.0232(6) 0.0171(5) 0.0042(4) 0.0004(4) 0.0121(5)
C1_1 0.0418(8) 0.0254(6) 0.0239(6) 0.0023(5) 0.0064(6) 0.0102(6)
C2_1 0.0272(7) 0.0281(7) 0.0357(7) -0.0048(6) 0.0039(6) 0.0101(6)
C3_1 0.0374(8) 0.0246(6) 0.0277(6) -0.0022(5) -0.0068(5) 0.0147(6)

loop_
_atom_type_symbol
_atom_type_description
_atom_type_scat_dispersion_real
_atom_type_scat_dispersion_imag
_atom_type_scat_source
C C 0.0033 0.0016 'International Tables Vol C Tables 4.2.6.8 and 6.1.1.4'
H H 0.0000 0.0000 'International Tables Vol C Tables 4.2.6.8 and 6.1.1.4'
Ga Ga 0.2307 1.6083 'International Tables Vol C Tables 4.2.6.8 and 6.1.1.4'
N N 0.0061 0.0033 'International Tables Vol C Tables 4.2.6.8 and 6.1.1.4'
O O 0.0106 0.0060 'International Tables Vol C Tables 4.2.6.8 and 6.1.1.4'

loop_
_geom_angle_atom_site_label_1
_geom_angle_atom_site_label_2
_geom_angle_atom_site_label_3
_geom_angle
_geom_angle_site_symmetry_1
_geom_angle_site_symmetry_3
_geom_angle_publ_flag
O1 Ga1 O2 121.04(4) . . ?
O1 Ga1 N1 109.45(6) . . ?
O2 Ga1 N1 117.91(7) . . ?
O1 Ga1 N2 104.36(6) . . ?
O2 Ga1 N2 102.93(6) . . ?
N1 Ga1 N2 96.67(6) . . ?
N3 O1 Ga1 117.19(8) . . ?
N4 O2 Ga1 125.44(7) . . ?
C1 N1 C6 116.90(10) . . ?
C1 N1 Ga1 118.19(8) . . ?
C6 N1 Ga1 124.43(9) . . ?
C3 N2 C18 116.73(10) . . ?
C3 N2 Ga1 118.20(8) . . ?
C18 N2 Ga1 124.99(9) . . ?
O1 N3 C30 108.68(10) . . ?
O1 N3 C34 107.65(10) . . ?
C30 N3 C34 117.04(11) . . ?
O2 N4 C39 107.19(9) . . ?
O2 N4 C43 107.43(10) . . ?
C39 N4 C43 116.23(10) . . ?
N1 C1 C2 124.34(10) . . ?
N1 C1 C4 121.09(11) . . ?
C2 C1 C4 114.56(11) . . ?
C1 C2 C3 128.63(11) . . ?
N2 C3 C2 124.36(11) . . ?
N2 C3 C5 120.27(10) . . ?
C2 C3 C5 115.35(11) . . ?
C7 C6 C11 120.93(10) . . ?
C7 C6 N1 118.40(11) . . ?
C11 C6 N1 120.67(10) . . ?
C8 C7 C6 118.43(12) . . ?
C8 C7 C12 118.22(11) . . ?
C6 C7 C12 123.35(10) . . ?
C9 C8 C7 121.42(12) . . ?
C10 C9 C8 119.49(11) . . ?
C9 C10 C11 121.44(13) . . ?
C10 C11 C6 118.28(11) . . ?
C10 C11 C15 118.74(12) . . ?
C6 C11 C15 122.94(10) . . ?
C7 C12 C14 111.18(11) . . ?
C7 C12 C13 111.22(11) . . ?
C14 C12 C13 109.62(12) . . ?
C11 C15 C17 112.77(11) . . ?
C11 C15 C16 110.49(11) . . ?
C17 C15 C16 108.06(12) . . ?
C23 C18 C19 120.76(11) . . ?
C23 C18 N2 120.09(10) . . ?
C19 C18 N2 119.11(11) . . ?
C20 C19 C18 118.44(12) . . ?
C20 C19 C24 119.55(11) . . ?
C18 C19 C24 121.96(11) . . ?
C21 C20 C19 121.37(12) . . ?
C22 C21 C20 119.48(12) . . ?
C21 C22 C23 121.86(12) . . ?
C22 C23 C18 118.09(11) . . ?
C22 C23 C27 118.14(11) . . ?
C18 C23 C27 123.77(11) . . ?
C19 C24 C26 112.96(11) . . ?
C19 C24 C25 110.96(11) . . ?
C26 C24 C25 108.57(12) . . ?
C23 C27 C29 110.21(12) . . ?
C23 C27 C28 112.23(12) . . ?
C29 C27 C28 109.07(11) . . ?
N3 C30 C35 107.14(11) . . ?
N3 C30 C36 116.20(12) . . ?
C35 C30 C36 107.37(12) . . ?
N3 C30 C31 106.69(12) . . ?
C35 C30 C31 107.69(12) . . ?
C36 C30 C31 111.39(12) . . ?
C32 C31 C30 113.18(12) . . ?
C33 C32 C31 109.38(12) . . ?
C32 C33 C34 113.14(13) . . ?
N3 C34 C37 107.56(12) . . ?
N3 C34 C38 115.73(12) . . ?
C37 C34 C38 107.70(12) . . ?
N3 C34 C33 106.64(11) . . ?
C37 C34 C33 108.05(13) . . ?
C38 C34 C33 110.89(12) . . ?
N4 C39 C44 108.16(10) . . ?
N4 C39 C45 115.52(10) . . ?
C44 C39 C45 106.88(11) . . ?
N4 C39 C40 107.48(10) . . ?
C44 C39 C40 107.97(11) . . ?
C45 C39 C40 110.58(11) . . ?
C41 C40 C39 112.96(12) . . ?
C42 C41 C40 108.16(11) . . ?
C41 C42 C43 113.80(11) . . ?
N4 C43 C46 107.08(11) . . ?
N4 C43 C42 108.29(11) . . ?
C46 C43 C42 106.99(11) . . ?
N4 C43 C47 115.83(11) . . ?
C46 C43 C47 108.48(11) . . ?
C42 C43 C47 109.79(11) . . ?
C3_1 C1_1 C2_1 120.19(14) 2_776 . ?
C3_1 C2_1 C1_1 120.28(15) . . ?
C1_1 C3_1 C2_1 119.53(14) 2_776 . ?

loop_
_geom_bond_atom_site_label_1
_geom_bond_atom_site_label_2
_geom_bond_distance
_geom_bond_site_symmetry_2
_geom_bond_publ_flag
Ga1 O1 1.8505(19) . ?
Ga1 O2 1.8555(15) . ?
Ga1 N1 1.9924(17) . ?
Ga1 N2 2.0125(19) . ?
O1 N3 1.4743(15) . ?
O2 N4 1.4806(18) . ?
N1 C1 1.3557(17) . ?
N1 C6 1.4669(16) . ?
N2 C3 1.3438(18) . ?
N2 C18 1.4695(17) . ?
N3 C30 1.5039(18) . ?
N3 C34 1.5051(17) . ?
N4 C39 1.509(2) . ?
N4 C43 1.5200(17) . ?
C1 C2 1.4126(18) . ?
C1 C4 1.5260(19) . ?
C2 C3 1.4184(18) . ?
C3 C5 1.5252(19) . ?
C6 C7 1.4206(18) . ?
C6 C11 1.423(2) . ?
C7 C8 1.4098(18) . ?
C7 C12 1.538(2) . ?
C8 C9 1.399(2) . ?
C9 C10 1.398(2) . ?
C10 C11 1.4116(18) . ?
C11 C15 1.5282(19) . ?
C12 C14 1.543(2) . ?
C12 C13 1.547(2) . ?
C15 C17 1.547(2) . ?
C15 C16 1.548(2) . ?
C18 C23 1.4240(18) . ?
C18 C19 1.4253(18) . ?
C19 C20 1.4092(19) . ?
C19 C24 1.536(2) . ?
C20 C21 1.400(2) . ?
C21 C22 1.390(2) . ?
C22 C23 1.4121(19) . ?
C23 C27 1.5346(19) . ?
C24 C26 1.546(2) . ?
C24 C25 1.552(2) . ?
C27 C29 1.5497(19) . ?
C27 C28 1.5565(19) . ?
C30 C35 1.540(2) . ?
C30 C36 1.553(2) . ?
C30 C31 1.5570(19) . ?
C31 C32 1.536(2) . ?
C32 C33 1.536(2) . ?
C33 C34 1.554(2) . ?
C34 C37 1.541(2) . ?
C34 C38 1.553(2) . ?
C39 C44 1.5428(19) . ?
C39 C45 1.548(2) . ?
C39 C40 1.558(2) . ?
C40 C41 1.539(2) . ?
C41 C42 1.533(2) . ?
C42 C43 1.556(2) . ?
C43 C46 1.538(2) . ?
C43 C47 1.561(2) . ?
C1_1 C3_1 1.395(3) 2_776 ?
C1_1 C2_1 1.399(2) . ?
C2_1 C3_1 1.396(2) . ?
